data_2226291
loop_
_publ_author_name
'Geng, Hao'
'Zhuang, Ling-hua'
'Zhang, Jian'
'Wang, Guo-wei'
'Yuan, Ai-lin'

_publ_section_title
;
 3,3'-Dimethyl-1,1'-(butane-1,4-diyl)diimidazolium
 bis(tetrafluoroborate)
;
_journal_coeditor_code SJ2792
_journal_issue 6
_journal_name_full 'Acta Crystallographica Section E'
_journal_page_first o1267
_journal_paper_doi 10.1107/S160053681001593X
_journal_volume 66
_journal_year 2010
_chemical_formula_iupac 'C12 H20 N4 2+, 2B F4 -'
_chemical_formula_moiety 'C12 H20 N4 2+, 2(B F4 -)'
_chemical_formula_sum 'C12 H20 B2 F8 N4'
_chemical_formula_weight 393.94
_chemical_name_systematic
;
3,3'-Dimethyl-1,1'-(butane-1,4-diyl)diimidazolium bis(tetrafluoroborate)
;
_space_group_IT_number 14
_symmetry_cell_setting monoclinic
_symmetry_space_group_name_Hall '-P 2ybc'
_symmetry_space_group_name_H-M 'P 1 21/c 1'
_atom_sites_solution_hydrogens geom
_atom_sites_solution_primary direct
_atom_sites_solution_secondary difmap
_cell_angle_alpha 90.00
_cell_angle_beta 99.53(3)
_cell_angle_gamma 90.00
_cell_formula_units_Z 2
_cell_length_a 5.1950(10)
_cell_length_b 14.836(3)
_cell_length_c 11.790(2)
_cell_measurement_reflns_used 25
_cell_measurement_temperature 293(2)
_cell_measurement_theta_max 13
_cell_measurement_theta_min 9
_cell_volume 896.2(3)
_computing_cell_refinement 'CAD-4 Software (Enraf--Nonius, 1989)'
_computing_data_collection 'CAD-4 Software (Enraf--Nonius, 1989)'
_computing_data_reduction 'XCAD4 (Harms & Wocadlo, 1995)'
_computing_molecular_graphics 'SHELXTL (Sheldrick, 2008)'
_computing_publication_material 'SHELXTL (Sheldrick, 2008)'
_computing_structure_refinement 'SHELXL97 (Sheldrick, 2008)'
_computing_structure_solution 'SHELXS97 (Sheldrick, 2008)'
_diffrn_ambient_temperature 293(2)
_diffrn_measured_fraction_theta_full 1.000
_diffrn_measured_fraction_theta_max 1.000
_diffrn_measurement_device_type 'Enraf--Nonius CAD-4'
_diffrn_measurement_method \w/2\q
_diffrn_radiation_monochromator graphite
_diffrn_radiation_source 'fine-focus sealed tube'
_diffrn_radiation_type MoK\a
_diffrn_radiation_wavelength 0.71073
_diffrn_reflns_av_R_equivalents 0.0190
_diffrn_reflns_av_sigmaI/netI 0.0409
_diffrn_reflns_limit_h_max 6
_diffrn_reflns_limit_h_min 0
_diffrn_reflns_limit_k_max 18
_diffrn_reflns_limit_k_min 0
_diffrn_reflns_limit_l_max 14
_diffrn_reflns_limit_l_min -14
_diffrn_reflns_number 1960
_diffrn_reflns_theta_full 25.96
_diffrn_reflns_theta_max 25.96
_diffrn_reflns_theta_min 2.23
_diffrn_standards_decay_% 1
_diffrn_standards_interval_count 200
_diffrn_standards_interval_time 120
_diffrn_standards_number 3
_exptl_absorpt_coefficient_mu 0.146
_exptl_absorpt_correction_T_max 0.9855
_exptl_absorpt_correction_T_min 0.9575
_exptl_absorpt_correction_type psi-scan
_exptl_absorpt_process_details '(North <i>et al.</i>,  1968)'
_exptl_crystal_colour colorless
_exptl_crystal_density_diffrn 1.460
_exptl_crystal_density_method 'not measured'
_exptl_crystal_description block
_exptl_crystal_F_000 404
_exptl_crystal_size_max 0.30
_exptl_crystal_size_mid 0.10
_exptl_crystal_size_min 0.10
_refine_diff_density_max 0.195
_refine_diff_density_min -0.189
_refine_ls_extinction_coef 0.105(11)
_refine_ls_extinction_expression Fc^*^=kFc[1+0.001xFc^2^\l^3^/sin(2\q)]^-1/4^
_refine_ls_extinction_method 'SHELXL97 (Sheldrick, 2008)'
_refine_ls_goodness_of_fit_ref 1.005
_refine_ls_hydrogen_treatment constr
_refine_ls_matrix_type full
_refine_ls_number_parameters 119
_refine_ls_number_reflns 1763
_refine_ls_number_restraints 0
_refine_ls_restrained_S_all 1.005
_refine_ls_R_factor_all 0.0832
_refine_ls_R_factor_gt 0.0464
_refine_ls_shift/su_max_lt 0.001
_refine_ls_shift/su_mean 0.000
_refine_ls_structure_factor_coef Fsqd
_refine_ls_weighting_details 'calc w=1/[\s^2^(Fo^2^)+(0.0850P)^2^] where P=(Fo^2^+2Fc^2^)/3'
_refine_ls_weighting_scheme calc
_refine_ls_wR_factor_gt 0.1299
_refine_ls_wR_factor_ref 0.1546
_reflns_number_gt 1125
_reflns_number_total 1763
_reflns_threshold_expression I>2\s(I)
_cod_data_source_file sj2792.cif
_cod_data_source_block I
_cod_original_sg_symbol_H-M 'P 21/c'
_cod_database_code 2226291
_cod_database_fobs_code 2226291

loop_
_symmetry_equiv_pos_as_xyz
'x, y, z'
'-x, y+1/2, -z+1/2'
'-x, -y, -z'
'x, -y-1/2, z-1/2'

loop_
_atom_site_type_symbol
_atom_site_label
_atom_site_fract_x
_atom_site_fract_y
_atom_site_fract_z
_atom_site_U_iso_or_equiv
_atom_site_adp_type
_atom_site_calc_flag
_atom_site_refinement_flags
_atom_site_occupancy
_atom_site_disorder_assembly
_atom_site_disorder_group
N N1 0.9683(4) 0.16123(13) 0.88401(17) 0.0515(6) Uani d . 1 . .
C C1 0.9656(7) 0.24171(19) 0.9557(2) 0.0741(9) Uani d . 1 . .
H H1A 1.0716 0.2877 0.9296 0.111 Uiso calc R 1 . .
H H1B 1.0336 0.2269 1.0343 0.111 Uiso calc R 1 . .
H H1C 0.7897 0.2632 0.9504 0.111 Uiso calc R 1 . .
N N2 1.0555(4) 0.07197(13) 0.75168(16) 0.0469(5) Uani d . 1 . .
C C2 0.8390(5) 0.08211(17) 0.8951(2) 0.0569(7) Uani d . 1 . .
H H2A 0.7331 0.0695 0.9494 0.068 Uiso calc R 1 . .
C C3 0.8937(5) 0.02637(17) 0.8132(2) 0.0549(7) Uani d . 1 . .
H H3A 0.8334 -0.0324 0.8002 0.066 Uiso calc R 1 . .
C C4 1.0970(5) 0.15315(16) 0.7964(2) 0.0488(6) Uani d . 1 . .
H H4A 1.1997 0.1975 0.7706 0.059 Uiso calc R 1 . .
C C5 1.1592(5) 0.03798(17) 0.6510(2) 0.0544(7) Uani d . 1 . .
H H5A 1.2626 -0.0156 0.6726 0.065 Uiso calc R 1 . .
H H5B 1.2728 0.0832 0.6261 0.065 Uiso calc R 1 . .
C C6 0.9446(5) 0.01564(17) 0.55255(19) 0.0529(7) Uani d . 1 . .
H H6A 0.8367 0.0685 0.5327 0.063 Uiso calc R 1 . .
H H6B 0.8352 -0.0315 0.5761 0.063 Uiso calc R 1 . .
B B 0.5724(6) 0.3204(2) 0.6816(3) 0.0585(8) Uani d . 1 . .
F F1 0.4655(4) 0.37487(13) 0.59228(16) 0.0888(7) Uani d . 1 . .
F F2 0.5357(3) 0.23068(11) 0.65187(17) 0.0857(6) Uani d . 1 . .
F F3 0.4510(3) 0.33750(12) 0.77629(15) 0.0795(6) Uani d . 1 . .
F F4 0.8355(3) 0.33695(11) 0.70959(16) 0.0822(6) Uani d . 1 . .

loop_
_atom_site_aniso_label
_atom_site_aniso_U_11
_atom_site_aniso_U_22
_atom_site_aniso_U_33
_atom_site_aniso_U_12
_atom_site_aniso_U_13
_atom_site_aniso_U_23
N1 0.0566(13) 0.0546(13) 0.0433(11) 0.0030(10) 0.0081(10) -0.0032(9)
C1 0.090(2) 0.0667(19) 0.0645(17) 0.0065(16) 0.0092(16) -0.0171(15)
N2 0.0506(12) 0.0452(11) 0.0472(10) -0.0001(9) 0.0144(9) 0.0006(9)
C2 0.0621(17) 0.0584(16) 0.0546(14) -0.0007(13) 0.0224(13) 0.0061(12)
C3 0.0637(17) 0.0472(14) 0.0585(15) -0.0084(12) 0.0233(13) 0.0030(12)
C4 0.0503(14) 0.0465(14) 0.0503(13) -0.0034(11) 0.0103(11) 0.0029(11)
C5 0.0552(15) 0.0531(14) 0.0592(15) 0.0022(12) 0.0221(12) -0.0017(12)
C6 0.0595(16) 0.0468(14) 0.0565(15) -0.0010(11) 0.0216(13) -0.0020(11)
B 0.0488(17) 0.0561(18) 0.075(2) -0.0012(14) 0.0230(15) 0.0105(16)
F1 0.0884(14) 0.0919(13) 0.0900(13) 0.0186(10) 0.0262(10) 0.0321(11)
F2 0.0812(12) 0.0622(11) 0.1163(15) -0.0155(9) 0.0239(11) -0.0018(10)
F3 0.0691(11) 0.0908(13) 0.0856(12) 0.0016(9) 0.0330(9) 0.0107(9)
F4 0.0492(10) 0.0840(13) 0.1164(15) -0.0131(9) 0.0228(9) 0.0000(10)

loop_
_atom_type_symbol
_atom_type_description
_atom_type_scat_dispersion_real
_atom_type_scat_dispersion_imag
_atom_type_scat_source
C C 0.0033 0.0016 'International Tables Vol C Tables 4.2.6.8 and 6.1.1.4'
H H 0.0000 0.0000 'International Tables Vol C Tables 4.2.6.8 and 6.1.1.4'
B B 0.0013 0.0007 'International Tables Vol C Tables 4.2.6.8 and 6.1.1.4'
N N 0.0061 0.0033 'International Tables Vol C Tables 4.2.6.8 and 6.1.1.4'
F F 0.0171 0.0103 'International Tables Vol C Tables 4.2.6.8 and 6.1.1.4'

loop_
_geom_angle_atom_site_label_1
_geom_angle_atom_site_label_2
_geom_angle_atom_site_label_3
_geom_angle_site_symmetry_1
_geom_angle_site_symmetry_3
_geom_angle
_geom_angle_publ_flag
C4 N1 C2 . . 108.4(2) ?
C4 N1 C1 . . 125.3(2) ?
C2 N1 C1 . . 126.3(2) ?
N1 C1 H1A . . 109.5 ?
N1 C1 H1B . . 109.5 ?
H1A C1 H1B . . 109.5 ?
N1 C1 H1C . . 109.5 ?
H1A C1 H1C . . 109.5 ?
H1B C1 H1C . . 109.5 ?
C4 N2 C3 . . 108.2(2) ?
C4 N2 C5 . . 125.3(2) ?
C3 N2 C5 . . 126.4(2) ?
C3 C2 N1 . . 107.2(2) ?
C3 C2 H2A . . 126.4 ?
N1 C2 H2A . . 126.4 ?
C2 C3 N2 . . 107.3(2) ?
C2 C3 H3A . . 126.3 ?
N2 C3 H3A . . 126.3 ?
N2 C4 N1 . . 108.9(2) ?
N2 C4 H4A . . 125.5 ?
N1 C4 H4A . . 125.5 ?
N2 C5 C6 . . 112.0(2) ?
N2 C5 H5A . . 109.2 ?
C6 C5 H5A . . 109.2 ?
N2 C5 H5B . . 109.2 ?
C6 C5 H5B . . 109.2 ?
H5A C5 H5B . . 107.9 ?
C5 C6 C6 . 3_756 111.3(3) ?
C5 C6 H6A . . 109.4 ?
C6 C6 H6A 3_756 . 109.4 ?
C5 C6 H6B . . 109.4 ?
C6 C6 H6B 3_756 . 109.4 ?
H6A C6 H6B . . 108.0 ?
F1 B F4 . . 109.8(2) ?
F1 B F2 . . 110.6(3) ?
F4 B F2 . . 108.9(2) ?
F1 B F3 . . 109.2(2) ?
F4 B F3 . . 109.8(3) ?
F2 B F3 . . 108.5(2) ?

loop_
_geom_bond_atom_site_label_1
_geom_bond_atom_site_label_2
_geom_bond_site_symmetry_2
_geom_bond_distance
_geom_bond_publ_flag
N1 C4 . 1.326(3) ?
N1 C2 . 1.369(3) ?
N1 C1 . 1.465(3) ?
C1 H1A . 0.9600 ?
C1 H1B . 0.9600 ?
C1 H1C . 0.9600 ?
N2 C4 . 1.318(3) ?
N2 C3 . 1.375(3) ?
N2 C5 . 1.472(3) ?
C2 C3 . 1.337(3) ?
C2 H2A . 0.9300 ?
C3 H3A . 0.9300 ?
C4 H4A . 0.9300 ?
C5 C6 . 1.507(3) ?
C5 H5A . 0.9700 ?
C5 H5B . 0.9700 ?
C6 C6 3_756 1.522(4) ?
C6 H6A . 0.9700 ?
C6 H6B . 0.9700 ?
B F1 . 1.370(4) ?
B F4 . 1.374(3) ?
B F2 . 1.381(4) ?
B F3 . 1.394(4) ?

loop_
_geom_hbond_atom_site_label_D
_geom_hbond_atom_site_label_H
_geom_hbond_atom_site_label_A
_geom_hbond_site_symmetry_A
_geom_hbond_distance_DH
_geom_hbond_distance_HA
_geom_hbond_distance_DA
_geom_hbond_angle_DHA
C2 H2A F1 4_566 0.93 2.50 3.328(3) 149.1
C3 H3A F3 2_646 0.93 2.51 3.398(3) 160.6
C4 H4A F2 1_655 0.93 2.46 3.272(3) 145.8
C4 H4A F3 1_655 0.93 2.45 3.326(3) 157.6

loop_
_geom_torsion_atom_site_label_1
_geom_torsion_atom_site_label_2
_geom_torsion_atom_site_label_3
_geom_torsion_atom_site_label_4
_geom_torsion_site_symmetry_1
_geom_torsion_site_symmetry_2
_geom_torsion_site_symmetry_3
_geom_torsion_site_symmetry_4
_geom_torsion
_geom_torsion_publ_flag
C4 N1 C2 C3 . . . . 0.4(3) ?
C1 N1 C2 C3 . . . . -179.9(2) ?
N1 C2 C3 N2 . . . . -0.3(3) ?
C4 N2 C3 C2 . . . . 0.2(3) ?
C5 N2 C3 C2 . . . . -178.0(2) ?
C3 N2 C4 N1 . . . . 0.1(3) ?
C5 N2 C4 N1 . . . . 178.3(2) ?
C2 N1 C4 N2 . . . . -0.3(3) ?
C1 N1 C4 N2 . . . . -180.0(2) ?
C4 N2 C5 C6 . . . . -117.0(3) ?
C3 N2 C5 C6 . . . . 60.9(3) ?
N2 C5 C6 C6 . . . 3_756 177.6(2) ?
